data_4518423
loop_
_publ_author_name
'Liang, Ren-Xiao'
'Zhong, Chao'
'Liu, Zhi-Hong'
'Yang, Miao'
'Tang, Heng-Wei'
'Chen, Jian-Fei'
'Yang, Yun-Fang'
'Jia, Yi-Xia'

_publ_section_title
;
 Enantioselective Arylation of Tetrasubstituted Enamines: Access to
 Enantioenriched Indolenine and 1H-Indole Derivatives
;
_journal_name_full 'ACS Catalysis'
_journal_page_first 1827
_journal_page_last 1832
_journal_paper_doi 10.1021/acscatal.0c05020
_journal_year 2021
_chemical_absolute_configuration unk
_chemical_formula_moiety 'C23 H27 N O4 S'
_chemical_formula_sum 'C23 H27 N O4 S'
_chemical_formula_weight 413.51
_space_group_crystal_system hexagonal
_space_group_IT_number 170
_space_group_name_Hall 'P 65'
_space_group_name_H-M_alt 'P 65'
_atom_sites_solution_hydrogens geom
_atom_sites_solution_primary dual
_audit_creation_date 2019-12-05
_audit_creation_method
;
Olex2 1.2
(compiled 2018.05.29 svn.r3508 for OlexSys, GUI svn.r5506)
;
_cell_angle_alpha 90
_cell_angle_beta 90
_cell_angle_gamma 120
_cell_formula_units_Z 6
_cell_length_a 9.70670(10)
_cell_length_b 9.70670(10)
_cell_length_c 39.2119(3)
_cell_measurement_reflns_used 51218
_cell_measurement_temperature 100.00(10)
_cell_measurement_theta_max 74.2780
_cell_measurement_theta_min 5.2290
_cell_volume 3199.57(5)
_computing_cell_refinement 'CrysAlisPro 1.171.39.32a (Rigaku OD, 2017)'
_computing_data_collection 'CrysAlisPro 1.171.39.32a (Rigaku OD, 2017)'
_computing_data_reduction 'CrysAlisPro 1.171.39.32a (Rigaku OD, 2017)'
_computing_molecular_graphics 'Olex2 (Dolomanov et al., 2009)'
_computing_publication_material 'Olex2 (Dolomanov et al., 2009)'
_computing_structure_refinement 'ShelXL (Sheldrick, 2015)'
_computing_structure_solution 'ShelXT (Sheldrick, 2015)'
_diffrn_ambient_environment N~2~
_diffrn_ambient_temperature 100.00(10)
_diffrn_detector 'CCD plate'
_diffrn_measured_fraction_theta_full 0.998
_diffrn_measured_fraction_theta_max 0.994
_diffrn_measurement_details
;
List of Runs (angles in degrees, time in seconds):

  # Type    Start    End  Width  t~exp~   \w     \q     \k     \f   Frames
--------------------------------------------------------------------------
  1  \w     27.00  53.00   1.00    1.00    --    0.00  12.00 -64.00   26
  2  \w     41.00  73.00   1.00    1.00    --   95.80 -12.00 123.00   32
  3  \w     79.00 124.00   1.00    1.00    --   95.80 -12.00 123.00   45
  4  \w     64.00  92.00   1.00    1.00    --   95.80  12.00 -64.00   28
  5  \w    -30.00  44.00   1.00    1.00    --    0.00  82.00-150.00   74
  6  \w    -19.00  31.00   1.00    1.00    --    0.00 -12.00 123.00   50
  7  \w    -88.00 -51.00   1.00    1.00    --    0.00 -38.00-120.00   37
  8  \w    -19.00  22.00   1.00    1.00    --    0.00  38.00-120.00   41
  9  \w    -89.00   5.00   1.00    1.00    --    0.00 -38.00   0.00   94
 10  \w    -23.00  30.00   1.00    1.00    --    0.00  57.00  60.00   53
 11  \w     19.00  45.00   1.00    1.00    --    0.00  57.00-180.00   26
 12  \w    -43.00   7.00   1.00    1.00    --    0.00 -38.00-120.00   50
 13  \w    -19.00  32.00   1.00    1.00    --    0.00  38.00 -60.00   51
 14  \w     25.00  50.00   1.00    1.00    --    0.00  19.00  30.00   25
 15  \w     53.00  85.00   1.00    1.00    --    0.00  82.00-150.00   32
 16  \w    -21.00  15.00   1.00    1.00    --    0.00  57.00-180.00   36
 17  \w     39.00  65.00   1.00    1.00    --    0.00  57.00  60.00   26
 18  \w     -8.00  78.00   1.00    1.00    --    0.00  77.00  90.00   86
 19  \w     55.00  89.00   1.00    1.00    --    0.00  38.00-120.00   34
 20  \w    -24.00   3.00   1.00    1.00    --    0.00  19.00  30.00   27
 21  \w     56.00 127.00   1.00    1.00    --   95.80 -82.00-120.00   71
 22  \w     10.00  49.00   1.00    1.00    --   95.80 -82.00-120.00   39
 23  \w     63.00  89.00   1.00    1.00    --   95.80  82.00 -30.00   26
 24  \w     63.00  97.00   1.00    1.00    --   95.80  82.00 -90.00   34
 25  \w     69.00 147.00   1.00    1.00    --   95.80  66.00   2.48   78
 26  \w     63.00  88.00   1.00    1.00    --   95.80  81.00  89.90   25
 27  \w     65.00  90.00   1.00    1.00    --   95.80  77.00 -60.00   25
 28  \w     63.00  96.00   1.00    1.00    --   95.80  81.00-165.56   33
 29  \w    134.00 160.00   1.00    1.00    --   95.80  45.00   0.00   26
 30  \w     71.00  97.00   1.00    1.00    --   95.80  61.00  60.00   26
 31  \w     58.00 128.00   1.00    1.00    --   95.80 -82.00 150.00   70
 32  \w     63.00  88.00   1.00    1.00    --   95.80  81.00  77.95   25
 33  \w    139.00 167.00   1.00    1.00    --   95.80  81.00  77.95   28
 34  \w     65.00  90.00   1.00    1.00    --   95.80  77.00 -30.00   25
 35  \w      6.00 128.00   1.00    1.00    --   95.80 -82.00 -60.00  122
 36  \w     65.00  90.00   1.00    1.00    --   95.80  77.00 150.00   25
 37  \w     69.00 184.00   1.00    1.00    --   95.80  65.00 -80.13  115
 38  \w    147.00 173.00   1.00    1.00    --   95.80  82.00-180.00   26
 39  \w     64.00  90.00   1.00    1.00    --   95.80  79.00-130.97   26
 40  \w    129.00 157.00   1.00    1.00    --   95.80  81.00  12.16   28
 41  \w     63.00  89.00   1.00    1.00    --   95.80  82.00-180.00   26
 42  \w    100.00 185.00   1.00    1.00    --   95.80  82.00  30.00   85
 43  \w     93.00 127.00   1.00    1.00    --   95.80 -82.00   0.00   34
 44  \w     75.00 143.00   1.00    1.00    --   95.80  45.00  90.00   68
 45  \w     69.00 184.00   1.00    1.00    --   95.80  65.00-172.66  115
 46  \w     65.00  91.00   1.00    1.00    --   95.80  77.00   0.00   26
 47  \w    138.00 163.00   1.00    1.00    --   95.80  77.00   0.00   25
 48  \w     65.00 119.00   1.00    1.00    --   95.80  77.00  90.00   54
 49  \w     65.00  91.00   1.00    1.00    --   95.80  77.00 120.00   26
 50  \w     75.00 145.00   1.00    1.00    --   95.80  45.00 -30.00   70
 51  \w     72.00 107.00   1.00    1.00    --   95.80  61.00 -90.00   35
 52  \w    129.00 169.00   1.00    1.00    --   95.80  61.00 -90.00   40
 53  \w     75.00 183.00   1.00    1.00    --   95.80  45.00-120.00  108
 54  \w     75.00 103.00   1.00    1.00    --   95.80  45.00   0.00   28
 55  \w     11.00  74.00   1.00    1.00    --   95.80 -82.00   0.00   63
 56  \w     72.00  98.00   1.00    1.00    --   95.80  56.00  85.98   26
 57  \w     63.00  99.00   1.00    1.00    --   95.80  81.00  12.16   36
 58  \w     63.00  88.00   1.00    1.00    --   95.80  82.00 -60.00   25
 59  \w    128.00 185.00   1.00    1.00    --   95.80  82.00 -60.00   57
 60  \w    147.00 183.00   1.00    1.00    --   95.80  82.00 150.00   36
 61  \w     63.00  88.00   1.00    1.00    --   95.80  82.00 150.00   25
 62  \w     65.00  91.00   1.00    1.00    --   95.80  77.00  30.00   26
 63  \w     63.00  88.00   1.00    1.00    --   95.80  82.00  60.00   25
 64  \w     72.00 115.00   1.00    1.00    --   95.80  57.00-104.97   43
 65  \w     65.00  91.00   1.00    1.00    --   95.80  77.00  60.00   26
 66  \w     15.00  77.00   1.00    1.00    --   95.80 -82.00 -30.00   62
 67  \w    155.00 180.00   1.00    1.00    --   95.80  82.00-120.00   25
 68  \w    145.00 170.00   1.00    1.00    --   95.80  45.00-180.00   25
 69  \w     75.00 118.00   1.00    1.00    --   95.80  45.00-180.00   43
 70  \w     63.00  89.00   1.00    1.00    --   95.80  82.00 120.00   26
 71  \w     70.00  95.00   1.00    1.00    --   95.80  63.00  44.65   25
 72  \w     94.00 128.00   1.00    1.00    --   95.80 -82.00 -30.00   34
 73  \w      6.00 126.00   1.00    1.00    --   95.80 -82.00  90.00  120
 74  \w    107.00 176.00   1.00    1.00    --   95.80  77.00 -30.00   69
 75  \w     63.00  88.00   1.00    1.00    --   95.80  82.00-150.00   25
 76  \w     74.00 100.00   1.00    1.00    --   95.80  49.00 136.76   26
 77  \w    115.00 185.00   1.00    1.00    --   95.80  49.00 136.76   70
 78  \w     63.00  88.00   1.00    1.00    --   95.80  82.00-120.00   25
 79  \w     63.00  89.00   1.00    1.00    --   95.80  82.00  30.00   26
 80  \w     74.00 140.00   1.00    1.00    --   95.80  50.00 143.88   66
;
_diffrn_measurement_device 'four-circle diffractometer'
_diffrn_measurement_device_type 'XtaLAB AFC12 (RINC): Kappa dual home/near'
_diffrn_measurement_method '\w scans'
_diffrn_orient_matrix_type 'CrysAlisPro convention (1999,Acta A55,543-557)'
_diffrn_orient_matrix_UB_11 0.1771877000
_diffrn_orient_matrix_UB_12 0.0542361000
_diffrn_orient_matrix_UB_13 -0.0053234000
_diffrn_orient_matrix_UB_21 -0.0418194000
_diffrn_orient_matrix_UB_22 -0.1749253000
_diffrn_orient_matrix_UB_23 -0.0030816000
_diffrn_orient_matrix_UB_31 -0.0210099000
_diffrn_orient_matrix_UB_32 0.0064600000
_diffrn_orient_matrix_UB_33 -0.0388065000
_diffrn_radiation_monochromator graphite
_diffrn_radiation_probe x-ray
_diffrn_radiation_type CuK\a
_diffrn_radiation_wavelength 1.54184
_diffrn_reflns_av_R_equivalents 0.0359
_diffrn_reflns_av_unetI/netI 0.0107
_diffrn_reflns_Laue_measured_fraction_full 0.998
_diffrn_reflns_Laue_measured_fraction_max 0.994
_diffrn_reflns_limit_h_max 12
_diffrn_reflns_limit_h_min -12
_diffrn_reflns_limit_k_max 12
_diffrn_reflns_limit_k_min -12
_diffrn_reflns_limit_l_max 45
_diffrn_reflns_limit_l_min -47
_diffrn_reflns_number 86193
_diffrn_reflns_point_group_measured_fraction_full 0.966
_diffrn_reflns_point_group_measured_fraction_max 0.961
_diffrn_reflns_theta_full 67.684
_diffrn_reflns_theta_max 74.617
_diffrn_reflns_theta_min 5.262
_diffrn_source 'fine-focus sealed X-ray tube'
_diffrn_source_type 'Enhance (Cu) X-ray Source'
_exptl_absorpt_coefficient_mu 1.584
_exptl_absorpt_correction_T_max 1.00000
_exptl_absorpt_correction_T_min 0.41959
_exptl_absorpt_correction_type multi-scan
_exptl_absorpt_process_details
;
CrysAlisPro 1.171.39.32a (Rigaku Oxford Diffraction, 2017)
Empirical absorption correction using spherical harmonics,
 implemented in SCALE3 ABSPACK scaling algorithm.
;
_exptl_crystal_colour 'clear light colourless'
_exptl_crystal_colour_lustre clear
_exptl_crystal_colour_modifier light
_exptl_crystal_colour_primary colourless
_exptl_crystal_density_diffrn 1.288
_exptl_crystal_description block
_exptl_crystal_F_000 1320
_exptl_crystal_size_max 0.36
_exptl_crystal_size_mid 0.22
_exptl_crystal_size_min 0.18
_refine_diff_density_max 0.202
_refine_diff_density_min -0.284
_refine_diff_density_rms 0.031
_refine_ls_abs_structure_details
;
 Flack x determined using 1952 quotients [(I+)-(I-)]/[(I+)+(I-)]
 (Parsons, Flack and Wagner, Acta Cryst. B69 (2013) 249-259).
;
_refine_ls_abs_structure_Flack 0.017(6)
_refine_ls_extinction_coef 0.00247(19)
_refine_ls_extinction_expression Fc^*^=kFc[1+0.001xFc^2^\l^3^/sin(2\q)]^-1/4^
_refine_ls_extinction_method 'SHELXL-2017/1 (Sheldrick 2017)'
_refine_ls_goodness_of_fit_ref 1.058
_refine_ls_hydrogen_treatment constr
_refine_ls_matrix_type full
_refine_ls_number_parameters 265
_refine_ls_number_reflns 4192
_refine_ls_number_restraints 1
_refine_ls_restrained_S_all 1.058
_refine_ls_R_factor_all 0.0249
_refine_ls_R_factor_gt 0.0248
_refine_ls_shift/su_max 0.000
_refine_ls_shift/su_mean 0.000
_refine_ls_structure_factor_coef Fsqd
_refine_ls_weighting_details 'w=1/[\s^2^(Fo^2^)+(0.0313P)^2^+1.1141P] where P=(Fo^2^+2Fc^2^)/3'
_refine_ls_weighting_scheme calc
_refine_ls_wR_factor_gt 0.0632
_refine_ls_wR_factor_ref 0.0632
_reflns_Friedel_coverage 0.905
_reflns_Friedel_fraction_full 0.932
_reflns_Friedel_fraction_max 0.927
_reflns_number_gt 4187
_reflns_number_total 4192
_reflns_threshold_expression 'I > 2\s(I)'
_cod_data_source_file cs0c05020_si_002.cif
_cod_data_source_block exp_1087
_cod_original_cell_volume 3199.57(7)
_cod_database_code 4518423
_shelx_shelxl_version_number 2017/1
_shelx_space_group_comment
;
The symmetry employed for this shelxl refinement is uniquely defined
by the following loop, which should always be used as a source of
symmetry information in preference to the above space-group names.
They are only intended as comments.
;
_shelx_estimated_absorpt_t_max 0.764
_shelx_estimated_absorpt_t_min 0.599
_reflns_odcompleteness_completeness 99.85
_reflns_odcompleteness_iscentric 1
_reflns_odcompleteness_theta 66.97
_olex2_refinement_description
;
1. Fixed Uiso
 At 1.2 times of:
  All C(H) groups, All C(H,H) groups
 At 1.5 times of:
  All C(H,H,H) groups
2.a Ternary CH refined with riding coordinates:
 C21(H21)
2.b Secondary CH2 refined with riding coordinates:
 C15(H15A,H15B), C16(H16A,H16B), C17(H17A,H17B), C18(H18A,H18B), C19(H19A,
 H19B), C20(H20A,H20B)
2.c Aromatic/amide H refined with riding coordinates:
 C2(H2), C3(H3), C5(H5), C6(H6), C9(H9), C10(H10), C11(H11), C12(H12)
2.d Idealised Me refined as rotating group:
 C7(H7A,H7B,H7C), C23(H23A,H23B,H23C)
;
_olex2_submission_special_instructions 'No special instructions were received'
_oxdiff_exptl_absorpt_empirical_details
;
Empirical correction (ABSPACK) includes:
- Absorption correction using spherical harmonics
- Frame scaling
;
_oxdiff_exptl_absorpt_empirical_full_max 2.567
_oxdiff_exptl_absorpt_empirical_full_min 0.698

loop_
_space_group_symop_operation_xyz
'x, y, z'
'-y, x-y, z+2/3'
'-x+y, -x, z+1/3'
'-x, -y, z+1/2'
'y, -x+y, z+1/6'
'x-y, x, z+5/6'

loop_
_atom_site_label
_atom_site_type_symbol
_atom_site_fract_x
_atom_site_fract_y
_atom_site_fract_z
_atom_site_U_iso_or_equiv
_atom_site_adp_type
_atom_site_occupancy
_atom_site_site_symmetry_order
_atom_site_calc_flag
_atom_site_refinement_flags_posn
_atom_site_refinement_flags_adp
_atom_site_refinement_flags_occupancy
_atom_site_disorder_assembly
_atom_site_disorder_group
S1 S 0.75197(5) 0.46539(5) 0.52876(2) 0.01387(12) Uani 1 1 d . . . . .
O1 O 0.87446(17) 0.51876(18) 0.55412(4) 0.0200(3) Uani 1 1 d . . . . .
O2 O 0.69725(17) 0.31137(17) 0.51384(4) 0.0200(3) Uani 1 1 d . . . . .
O3 O 0.9833(2) 0.97319(19) 0.52362(4) 0.0301(4) Uani 1 1 d . . . . .
O4 O 0.9659(2) 1.07423(18) 0.47355(4) 0.0264(4) Uani 1 1 d . . . . .
N1 N 0.81941(18) 0.60403(19) 0.49997(5) 0.0152(3) Uani 1 1 d . . . . .
C1 C 0.5834(2) 0.4682(2) 0.54457(5) 0.0152(4) Uani 1 1 d . . . . .
C2 C 0.4465(3) 0.3246(2) 0.55144(6) 0.0195(4) Uani 1 1 d . . . . .
H2 H 0.442951 0.228812 0.546968 0.023 Uiso 1 1 calc R . . . .
C3 C 0.3147(3) 0.3256(3) 0.56507(6) 0.0222(5) Uani 1 1 d . . . . .
H3 H 0.223091 0.229716 0.569852 0.027 Uiso 1 1 calc R . . . .
C4 C 0.3180(2) 0.4680(3) 0.57164(6) 0.0203(4) Uani 1 1 d . . . . .
C5 C 0.4562(3) 0.6108(3) 0.56418(6) 0.0192(4) Uani 1 1 d . . . . .
H5 H 0.459139 0.706566 0.568303 0.023 Uiso 1 1 calc R . . . .
C6 C 0.5895(2) 0.6128(2) 0.55072(5) 0.0172(4) Uani 1 1 d . . . . .
H6 H 0.681138 0.708622 0.545896 0.021 Uiso 1 1 calc R . . . .
C7 C 0.1752(3) 0.4689(3) 0.58657(7) 0.0309(5) Uani 1 1 d . . . . .
H7A H 0.132531 0.510774 0.570102 0.046 Uiso 1 1 calc GR . . . .
H7B H 0.206575 0.534319 0.606643 0.046 Uiso 1 1 calc GR . . . .
H7C H 0.095640 0.362337 0.592470 0.046 Uiso 1 1 calc GR . . . .
C8 C 0.7328(2) 0.6076(2) 0.47138(5) 0.0156(4) Uani 1 1 d . . . . .
C9 C 0.5789(2) 0.4989(3) 0.46164(6) 0.0217(4) Uani 1 1 d . . . . .
H9 H 0.516875 0.406604 0.474104 0.026 Uiso 1 1 calc R . . . .
C10 C 0.5209(3) 0.5339(3) 0.43229(6) 0.0271(5) Uani 1 1 d . . . . .
H10 H 0.417505 0.463722 0.425169 0.033 Uiso 1 1 calc R . . . .
C11 C 0.6139(3) 0.6709(3) 0.41348(6) 0.0274(5) Uani 1 1 d . . . . .
H11 H 0.572549 0.691230 0.393962 0.033 Uiso 1 1 calc R . . . .
C12 C 0.7694(3) 0.7785(3) 0.42376(6) 0.0213(4) Uani 1 1 d . . . . .
H12 H 0.832128 0.870492 0.411264 0.026 Uiso 1 1 calc R . . . .
C13 C 0.8281(2) 0.7455(2) 0.45283(5) 0.0156(4) Uani 1 1 d . . . . .
C14 C 0.9886(2) 0.8427(2) 0.47084(5) 0.0148(4) Uani 1 1 d . . . . .
C15 C 1.1276(2) 0.9256(2) 0.44553(6) 0.0201(4) Uani 1 1 d . . . . .
H15A H 1.142839 0.844907 0.434433 0.024 Uiso 1 1 calc R . . . .
H15B H 1.097671 0.976462 0.428059 0.024 Uiso 1 1 calc R . . . .
C16 C 1.2864(3) 1.0503(3) 0.46082(7) 0.0305(5) Uani 1 1 d . . . . .
H16A H 1.363050 1.096414 0.442422 0.037 Uiso 1 1 calc R . . . .
H16B H 1.272671 1.134624 0.470463 0.037 Uiso 1 1 calc R . . . .
C17 C 1.3572(3) 0.9933(3) 0.48813(7) 0.0352(6) Uani 1 1 d . . . . .
H17A H 1.290702 0.965343 0.508300 0.042 Uiso 1 1 calc R . . . .
H17B H 1.461368 1.080722 0.494200 0.042 Uiso 1 1 calc R . . . .
C18 C 1.3746(3) 0.8494(3) 0.47785(7) 0.0325(6) Uani 1 1 d . . . . .
H18A H 1.371849 0.841746 0.453173 0.039 Uiso 1 1 calc R . . . .
H18B H 1.477931 0.868511 0.485326 0.039 Uiso 1 1 calc R . . . .
C19 C 1.2468(3) 0.6903(3) 0.49245(7) 0.0290(5) Uani 1 1 d . . . . .
H19A H 1.250581 0.699601 0.517106 0.035 Uiso 1 1 calc R . . . .
H19B H 1.275683 0.610809 0.486673 0.035 Uiso 1 1 calc R . . . .
C20 C 1.0745(2) 0.6269(2) 0.48127(6) 0.0192(4) Uani 1 1 d . . . . .
H20A H 1.012358 0.516643 0.488365 0.023 Uiso 1 1 calc R . . . .
H20B H 1.071755 0.628717 0.456556 0.023 Uiso 1 1 calc R . . . .
C21 C 0.9935(2) 0.7168(2) 0.49502(5) 0.0143(4) Uani 1 1 d . . . . .
H21 H 1.041812 0.766988 0.516841 0.017 Uiso 1 1 calc R . . . .
C22 C 0.9793(2) 0.9683(2) 0.49301(6) 0.0193(4) Uani 1 1 d . . . . .
C23 C 0.9566(4) 1.1985(3) 0.49193(8) 0.0428(7) Uani 1 1 d . . . . .
H23A H 0.957034 1.273846 0.476013 0.064 Uiso 1 1 calc GR . . . .
H23B H 1.046394 1.251431 0.506924 0.064 Uiso 1 1 calc GR . . . .
H23C H 0.860227 1.152643 0.505045 0.064 Uiso 1 1 calc GR . . . .

loop_
_atom_site_aniso_label
_atom_site_aniso_U_11
_atom_site_aniso_U_22
_atom_site_aniso_U_33
_atom_site_aniso_U_23
_atom_site_aniso_U_13
_atom_site_aniso_U_12
S1 0.0139(2) 0.0115(2) 0.0166(2) 0.00141(16) 0.00099(18) 0.00673(18)
O1 0.0201(7) 0.0235(7) 0.0192(8) 0.0018(6) -0.0028(6) 0.0130(6)
O2 0.0193(7) 0.0126(7) 0.0275(9) -0.0004(6) 0.0042(6) 0.0075(6)
O3 0.0511(11) 0.0257(8) 0.0204(10) -0.0004(7) 0.0075(7) 0.0244(8)
O4 0.0432(10) 0.0171(7) 0.0258(9) 0.0001(6) 0.0032(7) 0.0201(7)
N1 0.0096(7) 0.0136(8) 0.0177(9) 0.0037(6) -0.0012(6) 0.0024(6)
C1 0.0165(9) 0.0163(9) 0.0144(10) 0.0005(7) 0.0000(7) 0.0094(8)
C2 0.0198(10) 0.0158(10) 0.0225(11) 0.0018(8) 0.0031(8) 0.0085(8)
C3 0.0182(10) 0.0216(10) 0.0246(12) 0.0016(9) 0.0038(8) 0.0083(9)
C4 0.0182(10) 0.0255(11) 0.0203(11) -0.0011(8) -0.0018(8) 0.0132(9)
C5 0.0202(10) 0.0201(10) 0.0221(11) -0.0022(8) -0.0032(8) 0.0138(9)
C6 0.0161(9) 0.0150(9) 0.0199(11) -0.0009(7) -0.0031(8) 0.0073(8)
C7 0.0246(11) 0.0374(13) 0.0375(15) 0.0017(11) 0.0056(10) 0.0207(11)
C8 0.0155(9) 0.0183(9) 0.0159(10) 0.0010(7) 0.0007(7) 0.0107(8)
C9 0.0151(9) 0.0247(10) 0.0207(11) 0.0038(8) 0.0003(8) 0.0066(8)
C10 0.0169(10) 0.0403(14) 0.0238(12) -0.0003(10) -0.0053(8) 0.0141(10)
C11 0.0285(12) 0.0407(13) 0.0210(12) 0.0048(10) -0.0025(9) 0.0233(11)
C12 0.0263(11) 0.0231(10) 0.0211(11) 0.0061(8) 0.0035(9) 0.0172(9)
C13 0.0156(9) 0.0151(9) 0.0182(10) 0.0004(7) 0.0025(7) 0.0093(8)
C14 0.0160(9) 0.0115(9) 0.0176(10) -0.0001(7) 0.0020(7) 0.0073(7)
C15 0.0192(10) 0.0146(9) 0.0227(11) 0.0016(8) 0.0076(8) 0.0056(8)
C16 0.0211(11) 0.0185(10) 0.0382(15) -0.0048(10) 0.0108(10) -0.0003(9)
C17 0.0160(11) 0.0360(14) 0.0319(14) -0.0135(11) 0.0018(9) -0.0033(10)
C18 0.0139(10) 0.0493(16) 0.0303(14) -0.0040(11) -0.0010(9) 0.0129(10)
C19 0.0210(11) 0.0432(15) 0.0294(14) 0.0009(10) -0.0005(9) 0.0209(11)
C20 0.0192(10) 0.0183(10) 0.0233(11) -0.0016(8) -0.0002(8) 0.0117(8)
C21 0.0106(9) 0.0112(9) 0.0194(10) -0.0013(7) -0.0006(7) 0.0042(7)
C22 0.0199(10) 0.0127(9) 0.0246(12) 0.0011(8) 0.0058(8) 0.0077(8)
C23 0.079(2) 0.0304(14) 0.0371(17) -0.0044(12) -0.0007(14) 0.0415(15)

loop_
_atom_type_symbol
_atom_type_description
_atom_type_scat_dispersion_real
_atom_type_scat_dispersion_imag
_atom_type_scat_source
C C 0.0181 0.0091 'International Tables Vol C Tables 4.2.6.8 and 6.1.1.4'
H H 0.0000 0.0000 'International Tables Vol C Tables 4.2.6.8 and 6.1.1.4'
N N 0.0311 0.0180 'International Tables Vol C Tables 4.2.6.8 and 6.1.1.4'
O O 0.0492 0.0322 'International Tables Vol C Tables 4.2.6.8 and 6.1.1.4'
S S 0.3331 0.5567 'International Tables Vol C Tables 4.2.6.8 and 6.1.1.4'

loop_
_geom_angle_atom_site_label_1
_geom_angle_atom_site_label_2
_geom_angle_atom_site_label_3
_geom_angle
_geom_angle_site_symmetry_1
_geom_angle_site_symmetry_3
_geom_angle_publ_flag
O1 S1 O2 117.82(9) . . ?
O1 S1 N1 105.38(9) . . ?
O1 S1 C1 111.03(9) . . ?
O2 S1 N1 111.44(9) . . ?
O2 S1 C1 107.22(9) . . ?
N1 S1 C1 102.99(9) . . ?
C22 O4 C23 115.28(19) . . ?
C8 N1 S1 125.06(13) . . ?
C8 N1 C21 110.32(16) . . ?
C21 N1 S1 122.44(13) . . ?
C2 C1 S1 118.89(15) . . ?
C2 C1 C6 120.89(19) . . ?
C6 C1 S1 120.22(16) . . ?
C1 C2 C3 119.33(19) . . ?
C4 C3 C2 120.9(2) . . ?
C3 C4 C5 118.8(2) . . ?
C3 C4 C7 120.9(2) . . ?
C5 C4 C7 120.4(2) . . ?
C6 C5 C4 121.33(19) . . ?
C5 C6 C1 118.76(19) . . ?
C9 C8 N1 129.03(19) . . ?
C9 C8 C13 122.24(19) . . ?
C13 C8 N1 108.73(17) . . ?
C8 C9 C10 117.1(2) . . ?
C11 C10 C9 121.5(2) . . ?
C10 C11 C12 120.3(2) . . ?
C13 C12 C11 118.8(2) . . ?
C8 C13 C14 109.45(17) . . ?
C12 C13 C8 120.10(19) . . ?
C12 C13 C14 130.39(19) . . ?
C13 C14 C15 112.39(17) . . ?
C13 C14 C21 102.55(15) . . ?
C13 C14 C22 107.67(16) . . ?
C15 C14 C21 116.00(16) . . ?
C22 C14 C15 109.49(16) . . ?
C22 C14 C21 108.26(17) . . ?
C16 C15 C14 115.79(19) . . ?
C17 C16 C15 116.7(2) . . ?
C16 C17 C18 114.8(2) . . ?
C19 C18 C17 114.6(2) . . ?
C18 C19 C20 118.1(2) . . ?
C19 C20 C21 116.01(18) . . ?
N1 C21 C14 100.70(15) . . ?
N1 C21 C20 109.95(16) . . ?
C20 C21 C14 117.05(17) . . ?
O3 C22 O4 123.61(19) . . ?
O3 C22 C14 125.64(19) . . ?
O4 C22 C14 110.75(18) . . ?

loop_
_geom_bond_atom_site_label_1
_geom_bond_atom_site_label_2
_geom_bond_distance
_geom_bond_site_symmetry_2
_geom_bond_publ_flag
S1 O1 1.4335(15) . ?
S1 O2 1.4373(15) . ?
S1 N1 1.6226(17) . ?
S1 C1 1.762(2) . ?
O3 C22 1.201(3) . ?
O4 C22 1.338(3) . ?
O4 C23 1.446(3) . ?
N1 C8 1.412(3) . ?
N1 C21 1.497(2) . ?
C1 C2 1.389(3) . ?
C1 C6 1.396(3) . ?
C2 C3 1.391(3) . ?
C3 C4 1.390(3) . ?
C4 C5 1.395(3) . ?
C4 C7 1.509(3) . ?
C5 C6 1.389(3) . ?
C8 C9 1.384(3) . ?
C8 C13 1.392(3) . ?
C9 C10 1.396(3) . ?
C10 C11 1.388(4) . ?
C11 C12 1.398(3) . ?
C12 C13 1.381(3) . ?
C13 C14 1.532(3) . ?
C14 C15 1.538(3) . ?
C14 C21 1.566(3) . ?
C14 C22 1.537(3) . ?
C15 C16 1.528(3) . ?
C16 C17 1.518(4) . ?
C17 C18 1.542(4) . ?
C18 C19 1.528(4) . ?
C19 C20 1.529(3) . ?
C20 C21 1.536(3) . ?
